data_1512118
loop_
_publ_author_name
'Lan, Y. C.'
'Chen, X. L.'
'He, M.'

_publ_section_title
;
 Structure, magnetic susceptibility and resistivity properties of SrVO~3~
;
_journal_issue 1-2
_journal_name_full 'Journal of Alloys and Compounds'
_journal_page_first 95
_journal_page_last 98
_journal_paper_doi 10.1016/S0925-8388(02)01349-X
_journal_volume 354
_journal_year 2003
_chemical_formula_structural SrVO3
_chemical_formula_sum 'O3 Sr V'
_chemical_name_systematic 'Strontium Vanadium Oxide'
_space_group_IT_number 221
_symmetry_Int_Tables_number 221
_symmetry_space_group_name_Hall '-P 4 2 3'
_symmetry_space_group_name_H-M 'P m -3 m'
_cell_angle_alpha 90
_cell_angle_beta 90
_cell_angle_gamma 90
_cell_formula_units_Z 1
_cell_length_a 3.8425(1)
_cell_length_b 3.8425(1)
_cell_length_c 3.8425(1)
_cell_volume 56.734(3)
_cod_data_source_file SrVO3_Pm-3m_DC243.cif
_cod_data_source_block chateigner
_cod_original_cell_volume 56.73
_cod_original_formula_sum 'Sr1 V1 O3'
_cod_database_code 1512118

loop_
_symmetry_equiv_pos_site_id
_symmetry_equiv_pos_as_xyz
1 'z, y, -x'
2 'y, x, -z'
3 'x, z, -y'
4 'z, x, -y'
5 'y, z, -x'
6 'x, y, -z'
7 'z, -y, x'
8 'y, -x, z'
9 'x, -z, y'
10 'z, -x, y'
11 'y, -z, x'
12 'x, -y, z'
13 '-z, y, x'
14 '-y, x, z'
15 '-x, z, y'
16 '-z, x, y'
17 '-y, z, x'
18 '-x, y, z'
19 '-z, -y, -x'
20 '-y, -x, -z'
21 '-x, -z, -y'
22 '-z, -x, -y'
23 '-y, -z, -x'
24 '-x, -y, -z'
25 '-z, -y, x'
26 '-y, -x, z'
27 '-x, -z, y'
28 '-z, -x, y'
29 '-y, -z, x'
30 '-x, -y, z'
31 '-z, y, -x'
32 '-y, x, -z'
33 '-x, z, -y'
34 '-z, x, -y'
35 '-y, z, -x'
36 '-x, y, -z'
37 'z, -y, -x'
38 'y, -x, -z'
39 'x, -z, -y'
40 'z, -x, -y'
41 'y, -z, -x'
42 'x, -y, -z'
43 'z, y, x'
44 'y, x, z'
45 'x, z, y'
46 'z, x, y'
47 'y, z, x'
48 'x, y, z'

loop_
_atom_site_label
_atom_site_type_symbol
_atom_site_symmetry_multiplicity
_atom_site_Wyckoff_symbol
_atom_site_fract_x
_atom_site_fract_y
_atom_site_fract_z
_atom_site_occupancy
_atom_site_attached_hydrogens
_atom_site_B_iso_or_equiv
Sr1 Sr2+ 1 a 0 0 0 1. 0 0.6956
V1 V4+ 1 b 0.5 0.5 0.5 1. 0 0.5323
O1 O2- 3 c 0.5 0 0.5 1. 0 0.9192

loop_
_atom_type_symbol
_atom_type_oxidation_number
O2- -2
Sr2+ 2
V4+ 4
